data_2021929
loop_
_publ_author_name
'Tan, Xue-Jie'
'Wang, Di'
'Hei, Xiao-Ming'
'Yang, Feng-Cun'
'Zhu, Ya-Ling'
'Xing, Dian-Xiang'
'Ma, Jian-Ping'

_publ_section_title
;
 Synthesis, crystal structures, antiproliferative activities and reverse
 docking studies of eight novel Schiff bases derived from benzil
;
_journal_coeditor_code FP3080
_journal_issue 1
_journal_name_full 'Acta Crystallographica Section C'
_journal_page_first 44
_journal_page_last 63
_journal_paper_doi 10.1107/S2053229619015687
_journal_volume 76
_journal_year 2020
_chemical_formula_iupac 'C23 H17 N3 O'
_chemical_formula_moiety 'C23 H17 N3 O'
_chemical_formula_sum 'C23 H17 N3 O'
_chemical_formula_weight 351.39
_chemical_melting_point 470.4
_chemical_name_systematic
;
(<i>Z</i>)-2-{(<i>E</i>)-[(1<i>H</i>-Indol-3-yl)methylidene]hydrazinylidene}-\
1,2-diphenylethanone
;
_space_group_crystal_system orthorhombic
_space_group_IT_number 19
_space_group_name_Hall 'P 2ac 2ab'
_space_group_name_H-M_alt 'P 21 21 21'
_atom_sites_solution_hydrogens geom
_audit_creation_method SHELXL-2014/7
_cell_angle_alpha 90
_cell_angle_beta 90
_cell_angle_gamma 90
_cell_formula_units_Z 4
_cell_length_a 6.87670(10)
_cell_length_b 8.3698(2)
_cell_length_c 32.6317(6)
_cell_measurement_reflns_used 380
_cell_measurement_temperature 293(2)
_cell_measurement_theta_max 26.00
_cell_measurement_theta_min 2.45
_cell_volume 1878.17(6)
_computing_cell_refinement
;
SMART (Bruker, 2000)
;
_computing_data_collection
;
SMART (Bruker, 2000)
;
_computing_data_reduction
;
SAINT (Bruker, 2000)
;
_computing_molecular_graphics
;
SHELXTL (Bruker, 2000), PLATON (Spek, 2009)
and DIAMOND (Brandenburg & Putz, 1999)
;
_computing_publication_material
;
SHELXL2016 (Sheldrick, 2015b)
and WinGX (Farrugia, 2012)
;
_computing_structure_refinement
;
SHELXL2016 (Sheldrick, 2015b)
;
_computing_structure_solution
;
SHELXS2016 (Sheldrick, 2015a)
;
_diffrn_ambient_temperature 293(2)
_diffrn_detector_area_resol_mean 10.11
_diffrn_measured_fraction_theta_full 0.999
_diffrn_measured_fraction_theta_max 0.992
_diffrn_measurement_device_type 'Bruker SMART CCD area detector'
_diffrn_measurement_method 'phi and omega scans'
_diffrn_radiation_type MoK\a
_diffrn_radiation_wavelength 0.71073
_diffrn_reflns_av_R_equivalents 0.0226
_diffrn_reflns_av_unetI/netI 0.0203
_diffrn_reflns_limit_h_max 8
_diffrn_reflns_limit_h_min -7
_diffrn_reflns_limit_k_max 10
_diffrn_reflns_limit_k_min -10
_diffrn_reflns_limit_l_max 40
_diffrn_reflns_limit_l_min -39
_diffrn_reflns_number 10418
_diffrn_reflns_theta_full 25.242
_diffrn_reflns_theta_max 26.051
_diffrn_reflns_theta_min 2.497
_diffrn_source 'fine-focus sealed tube'
_exptl_absorpt_coefficient_mu 0.078
_exptl_absorpt_correction_T_max 0.939
_exptl_absorpt_correction_T_min 0.903
_exptl_absorpt_correction_type multi-scan
_exptl_absorpt_process_details
;
(SADABS; Bruker, 2000)
;
_exptl_crystal_colour yellow
_exptl_crystal_density_diffrn 1.243
_exptl_crystal_description needle
_exptl_crystal_F_000 736
_exptl_crystal_size_max 0.35
_exptl_crystal_size_mid 0.1
_exptl_crystal_size_min 0.09
_refine_diff_density_max 0.147
_refine_diff_density_min -0.130
_refine_ls_abs_structure_details
;
Flack <i>x</i> determined using 1312 quotients [(I+)-(I-)]/[(I+)+(I-)]
(Parsons <i>et al.</i>, 2013)
The diffraction data did not permit a clear determination of the absolute
structure.
;
_refine_ls_abs_structure_Flack -1.4(6)
_refine_ls_extinction_coef 0.014(2)
_refine_ls_extinction_expression Fc^*^=kFc[1+0.001xFc^2^\l^3^/sin(2\q)]^-1/4^
_refine_ls_extinction_method
;
SHELXL2016 (Sheldrick, 2015b)
;
_refine_ls_goodness_of_fit_ref 1.024
_refine_ls_hydrogen_treatment refU
_refine_ls_matrix_type full
_refine_ls_number_parameters 262
_refine_ls_number_reflns 3641
_refine_ls_number_restraints 0
_refine_ls_restrained_S_all 1.024
_refine_ls_R_factor_all 0.0369
_refine_ls_R_factor_gt 0.0348
_refine_ls_shift/su_max 0.001
_refine_ls_shift/su_mean 0.000
_refine_ls_structure_factor_coef Fsqd
_refine_ls_weighting_details 'w=1/[\s^2^(Fo^2^)+(0.0555P)^2^+0.1425P] where P=(Fo^2^+2Fc^2^)/3'
_refine_ls_weighting_scheme calc
_refine_ls_wR_factor_gt 0.0932
_refine_ls_wR_factor_ref 0.0957
_reflns_number_gt 3444
_reflns_number_total 3641
_reflns_threshold_expression 'I > 2\s(I)'
_cod_data_source_file fp3080sup1.cif
_cod_data_source_block 5-BMHFI
_cod_database_code 2021929
_shelx_space_group_comment
;
The symmetry employed for this shelxl refinement is uniquely defined
by the following loop, which should always be used as a source of
symmetry information in preference to the above space-group names.
They are only intended as comments.
;
_shelx_estimated_absorpt_t_min 0.971
_shelx_estimated_absorpt_t_max 0.987

loop_
_space_group_symop_operation_xyz
'x, y, z'
'-x+1/2, -y, z+1/2'
'x+1/2, -y+1/2, -z'
'-x, y+1/2, -z+1/2'

loop_
_atom_site_type_symbol
_atom_site_label
_atom_site_fract_x
_atom_site_fract_y
_atom_site_fract_z
_atom_site_U_iso_or_equiv
_atom_site_adp_type
_atom_site_calc_flag
_atom_site_occupancy
C C1 0.7517(3) 0.2656(2) 0.85621(6) 0.0427(4) Uani d 1
C C2 0.8141(3) 0.1859(2) 0.81814(6) 0.0470(4) Uani d 1
C C3 1.0008(4) 0.1258(3) 0.81425(7) 0.0669(6) Uani d 1
H H3 1.089269 0.138070 0.835570 0.076(8) Uiso calc 1
C C4 1.0561(5) 0.0477(4) 0.77895(9) 0.0874(9) Uani d 1
H H4 1.181704 0.007482 0.776671 0.106(11) Uiso calc 1
C C5 0.9281(5) 0.0289(4) 0.74721(9) 0.0923(10) Uani d 1
H H5 0.966311 -0.024678 0.723578 0.102(10) Uiso calc 1
C C6 0.7443(5) 0.0890(4) 0.75035(8) 0.0843(9) Uani d 1
H H6 0.657486 0.076835 0.728722 0.100(10) Uiso calc 1
C C7 0.6864(4) 0.1677(3) 0.78550(7) 0.0636(6) Uani d 1
H H7 0.561082 0.208836 0.787316 0.062(7) Uiso calc 1
C C8 0.5398(3) 0.3144(2) 0.86038(5) 0.0423(4) Uani d 1
C C9 0.4897(3) 0.4854(3) 0.85595(6) 0.0494(5) Uani d 1
C C10 0.2996(4) 0.5330(4) 0.86342(7) 0.0711(7) Uani d 1
H H10 0.205386 0.458336 0.870592 0.079(9) Uiso calc 1
C C11 0.2525(7) 0.6924(5) 0.86005(11) 0.1074(13) Uani d 1
H H11 0.125781 0.725582 0.865180 0.136(15) Uiso calc 1
C C12 0.3901(8) 0.8024(4) 0.84926(12) 0.1188(16) Uani d 1
H H12 0.356149 0.909601 0.847176 0.119(12) Uiso calc 1
C C13 0.5766(7) 0.7565(4) 0.84152(11) 0.1043(12) Uani d 1
H H13 0.669543 0.831779 0.834033 0.160(18) Uiso calc 1
C C14 0.6268(4) 0.5965(3) 0.84490(8) 0.0704(7) Uani d 1
H H14 0.753805 0.564317 0.839654 0.079(9) Uiso calc 1
C C15 0.8754(3) 0.3567(2) 0.95253(6) 0.0472(4) Uani d 1
H H15 1.003366 0.321156 0.951208 0.050(6) Uiso calc 1
C C16 0.7994(3) 0.4113(2) 0.99091(6) 0.0457(4) Uani d 1
C C17 0.6165(3) 0.4884(2) 1.00009(6) 0.0438(4) Uani d 1
C C18 0.4611(3) 0.5458(2) 0.97686(7) 0.0521(5) Uani d 1
H H18 0.462304 0.536961 0.948449 0.058(6) Uiso calc 1
C C19 0.3066(4) 0.6156(3) 0.99655(8) 0.0646(6) Uani d 1
H H19 0.203049 0.654739 0.981207 0.073(7) Uiso calc 1
C C20 0.3018(4) 0.6290(3) 1.03919(8) 0.0685(6) Uani d 1
H H20 0.195263 0.676936 1.051704 0.074(8) Uiso calc 1
C C21 0.4506(4) 0.5730(3) 1.06286(7) 0.0614(6) Uani d 1
H H21 0.446523 0.580472 1.091284 0.068(7) Uiso calc 1
C C22 0.6087(3) 0.5045(2) 1.04290(6) 0.0490(5) Uani d 1
C C23 0.8892(3) 0.3850(3) 1.02803(6) 0.0558(5) Uani d 1
H H23 1.009720 0.336291 1.031394 0.063(7) Uiso calc 1
N N1 0.8691(2) 0.2859(2) 0.88638(5) 0.0493(4) Uani d 1
N N2 0.7709(2) 0.3555(2) 0.91982(5) 0.0481(4) Uani d 1
N N3 0.7772(3) 0.4399(2) 1.05867(5) 0.0580(5) Uani d 1
H H24 0.806292 0.435508 1.084278 0.087(9) Uiso calc 1
O O1 0.4184(2) 0.21208(19) 0.86624(5) 0.0593(4) Uani d 1

loop_
_atom_site_aniso_label
_atom_site_aniso_U_11
_atom_site_aniso_U_22
_atom_site_aniso_U_33
_atom_site_aniso_U_12
_atom_site_aniso_U_13
_atom_site_aniso_U_23
C1 0.0455(9) 0.0417(9) 0.0410(9) 0.0001(8) 0.0002(8) 0.0052(7)
C2 0.0552(11) 0.0454(10) 0.0403(9) 0.0018(9) 0.0022(8) 0.0040(8)
C3 0.0636(13) 0.0814(16) 0.0558(12) 0.0192(13) 0.0002(11) -0.0060(12)
C4 0.0847(19) 0.106(2) 0.0712(16) 0.0347(18) 0.0091(14) -0.0160(15)
C5 0.115(2) 0.105(2) 0.0569(14) 0.026(2) 0.0091(16) -0.0225(14)
C6 0.095(2) 0.111(2) 0.0468(12) 0.0072(19) -0.0077(13) -0.0148(13)
C7 0.0627(14) 0.0796(16) 0.0486(11) 0.0074(12) -0.0031(10) -0.0037(11)
C8 0.0438(9) 0.0491(10) 0.0342(8) -0.0034(8) 0.0009(7) 0.0032(7)
C9 0.0552(10) 0.0531(11) 0.0400(9) 0.0087(9) -0.0072(8) -0.0021(8)
C10 0.0679(14) 0.0868(18) 0.0585(13) 0.0256(15) -0.0039(11) -0.0098(12)
C11 0.117(3) 0.108(3) 0.097(2) 0.069(2) -0.023(2) -0.030(2)
C12 0.181(4) 0.0616(18) 0.114(3) 0.048(3) -0.063(3) -0.0235(19)
C13 0.150(3) 0.0520(15) 0.111(3) -0.002(2) -0.043(3) 0.0109(15)
C14 0.0793(17) 0.0521(12) 0.0798(16) -0.0026(12) -0.0157(14) 0.0109(11)
C15 0.0434(9) 0.0473(10) 0.0509(10) 0.0047(9) -0.0062(8) -0.0019(8)
C16 0.0475(10) 0.0425(9) 0.0469(9) 0.0014(8) -0.0118(8) -0.0030(8)
C17 0.0496(10) 0.0350(8) 0.0467(9) -0.0023(8) -0.0065(8) -0.0021(7)
C18 0.0551(11) 0.0477(10) 0.0535(11) 0.0026(9) -0.0131(9) 0.0002(9)
C19 0.0568(13) 0.0599(13) 0.0770(15) 0.0121(11) -0.0091(12) -0.0001(11)
C20 0.0628(14) 0.0628(14) 0.0798(16) 0.0096(12) 0.0087(13) -0.0073(12)
C21 0.0763(15) 0.0548(12) 0.0531(12) 0.0016(12) 0.0053(11) -0.0072(10)
C22 0.0602(12) 0.0402(10) 0.0466(10) 0.0005(9) -0.0058(9) -0.0012(8)
C23 0.0575(12) 0.0551(11) 0.0548(11) 0.0090(10) -0.0158(10) -0.0058(9)
N1 0.0456(9) 0.0585(10) 0.0437(8) 0.0059(8) -0.0012(7) -0.0030(7)
N2 0.0450(8) 0.0569(9) 0.0424(8) 0.0056(8) -0.0019(7) -0.0038(7)
N3 0.0738(12) 0.0595(10) 0.0407(9) 0.0084(10) -0.0158(8) -0.0051(7)
O1 0.0542(8) 0.0652(9) 0.0586(9) -0.0152(8) 0.0019(7) 0.0079(7)

loop_
_atom_type_symbol
_atom_type_description
_atom_type_scat_dispersion_real
_atom_type_scat_dispersion_imag
_atom_type_scat_source
C C 0.0033 0.0016 'International Tables Vol C Tables 4.2.6.8 and 6.1.1.4'
H H 0.0000 0.0000 'International Tables Vol C Tables 4.2.6.8 and 6.1.1.4'
N N 0.0061 0.0033 'International Tables Vol C Tables 4.2.6.8 and 6.1.1.4'
O O 0.0106 0.0060 'International Tables Vol C Tables 4.2.6.8 and 6.1.1.4'

loop_
_geom_angle_atom_site_label_1
_geom_angle_atom_site_label_2
_geom_angle_atom_site_label_3
_geom_angle
N1 C1 C2 121.53(18)
N1 C1 C8 119.90(17)
C2 C1 C8 118.45(16)
C3 C2 C7 118.4(2)
C3 C2 C1 120.79(19)
C7 C2 C1 120.79(19)
C4 C3 C2 120.3(2)
C4 C3 H3 119.8
C2 C3 H3 119.8
C5 C4 C3 120.7(3)
C5 C4 H4 119.7
C3 C4 H4 119.7
C6 C5 C4 119.8(3)
C6 C5 H5 120.1
C4 C5 H5 120.1
C5 C6 C7 120.3(3)
C5 C6 H6 119.8
C7 C6 H6 119.8
C6 C7 C2 120.5(2)
C6 C7 H7 119.8
C2 C7 H7 119.8
O1 C8 C9 122.64(19)
O1 C8 C1 119.01(18)
C9 C8 C1 118.33(17)
C14 C9 C10 119.9(2)
C14 C9 C8 121.4(2)
C10 C9 C8 118.7(2)
C11 C10 C9 119.0(3)
C11 C10 H10 120.5
C9 C10 H10 120.5
C12 C11 C10 120.7(4)
C12 C11 H11 119.7
C10 C11 H11 119.7
C13 C12 C11 120.7(3)
C13 C12 H12 119.7
C11 C12 H12 119.7
C12 C13 C14 119.4(4)
C12 C13 H13 120.3
C14 C13 H13 120.3
C9 C14 C13 120.3(3)
C9 C14 H14 119.9
C13 C14 H14 119.9
N2 C15 C16 121.61(18)
N2 C15 H15 119.2
C16 C15 H15 119.2
C23 C16 C15 123.68(18)
C23 C16 C17 106.22(17)
C15 C16 C17 129.90(17)
C18 C17 C22 118.56(18)
C18 C17 C16 135.04(18)
C22 C17 C16 106.40(17)
C19 C18 C17 119.0(2)
C19 C18 H18 120.5
C17 C18 H18 120.5
C18 C19 C20 121.3(2)
C18 C19 H19 119.4
C20 C19 H19 119.4
C21 C20 C19 121.3(2)
C21 C20 H20 119.4
C19 C20 H20 119.4
C20 C21 C22 117.5(2)
C20 C21 H21 121.2
C22 C21 H21 121.2
N3 C22 C21 130.1(2)
N3 C22 C17 107.56(18)
C21 C22 C17 122.37(19)
N3 C23 C16 110.04(18)
N3 C23 H23 125.0
C16 C23 H23 125.0
C1 N1 N2 110.30(16)
C15 N2 N1 112.19(16)
C23 N3 C22 109.78(17)
C23 N3 H24 125.1
C22 N3 H24 125.1

loop_
_geom_bond_atom_site_label_1
_geom_bond_atom_site_label_2
_geom_bond_distance
C1 N1 1.284(3)
C1 C2 1.474(3)
C1 C8 1.520(3)
C2 C3 1.385(3)
C2 C7 1.389(3)
C3 C4 1.378(4)
C3 H3 0.9300
C4 C5 1.368(4)
C4 H4 0.9300
C5 C6 1.364(4)
C5 H5 0.9300
C6 C7 1.381(3)
C6 H6 0.9300
C7 H7 0.9300
C8 O1 1.211(2)
C8 C9 1.479(3)
C9 C14 1.372(3)
C9 C10 1.388(3)
C10 C11 1.378(5)
C10 H10 0.9300
C11 C12 1.366(6)
C11 H11 0.9300
C12 C13 1.362(6)
C12 H12 0.9300
C13 C14 1.387(4)
C13 H13 0.9300
C14 H14 0.9300
C15 N2 1.287(2)
C15 C16 1.432(3)
C15 H15 0.9300
C16 C23 1.377(3)
C16 C17 1.445(3)
C17 C18 1.395(3)
C17 C22 1.404(3)
C18 C19 1.372(3)
C18 H18 0.9300
C19 C20 1.396(4)
C19 H19 0.9300
C20 C21 1.365(3)
C20 H20 0.9300
C21 C22 1.391(3)
C21 H21 0.9300
C22 N3 1.378(3)
C23 N3 1.343(3)
C23 H23 0.9300
N1 N2 1.410(2)
N3 H24 0.8600

loop_
_geom_hbond_atom_site_label_D
_geom_hbond_atom_site_label_H
_geom_hbond_atom_site_label_A
_geom_hbond_site_symmetry_A
_geom_hbond_distance_DH
_geom_hbond_distance_HA
_geom_hbond_distance_DA
_geom_hbond_angle_DHA
C3 H3 O1 1_655 0.93 2.55 3.413(3) 154.3
N3 H24 O1 3_557 0.86 2.17 2.927(2) 145.9

_cod_database_fobs_code 2021929
